data_7050019
loop_
_publ_author_name
'Ooyama, Yousuke'
'Nakamura, Takato'
'Yoshida, Katsuhira'

_publ_section_title
;
 Heterocyclic quinol-type fluorophores. Synthesis of novel
 imidazoanthraquinol derivatives and their photophysical properties in
 benzene and in the crystalline state
;
_journal_issue 3
_journal_name_full 'New Journal of Chemistry'
_journal_page_first 447
_journal_paper_doi 10.1039/b410311d
_journal_volume 29
_journal_year 2005
_chemical_formula_sum 'C30 H33 N3 O2'
_chemical_formula_weight 467.61
_space_group_IT_number 14
_symmetry_cell_setting monoclinic
_symmetry_Int_Tables_number 14
_symmetry_space_group_name_Hall '-P 2ybc'
_symmetry_space_group_name_H-M 'P 1 21/c 1'
_audit_creation_date 'Wed Oct 27 01:03:29 2004'
_audit_creation_method 'by teXsan'
_cell_angle_alpha 90
_cell_angle_beta 96.12(1)
_cell_angle_gamma 90
_cell_formula_units_Z 4
_cell_length_a 16.130(3)
_cell_length_b 8.793(3)
_cell_length_c 18.260(3)
_cell_measurement_reflns_used 25
_cell_measurement_temperature 296.2
_cell_measurement_theta_max 14.4
_cell_measurement_theta_min 13.0
_cell_volume 2575.1(11)
_computing_cell_refinement 'MSC/AFC Diffractometer Control'
_computing_data_collection 'MSC/AFC Diffractometer Control'
_computing_data_reduction 'teXsan Ver. 1.11'
_computing_publication_material 'teXsan Ver. 1.11'
_computing_structure_refinement 'teXsan Ver. 1.10'
_computing_structure_solution SIR92
_diffrn_measured_fraction_theta_full 1.00
_diffrn_measured_fraction_theta_max 1.00
_diffrn_measurement_device_type 'Rigaku AFC7S'
_diffrn_measurement_method \w-2\q
_diffrn_orient_matrix_UB_11 0.00760
_diffrn_orient_matrix_UB_12 -0.11061
_diffrn_orient_matrix_UB_13 0.01158
_diffrn_orient_matrix_UB_21 -0.05906
_diffrn_orient_matrix_UB_22 -0.01968
_diffrn_orient_matrix_UB_23 -0.02036
_diffrn_orient_matrix_UB_31 0.01852
_diffrn_orient_matrix_UB_32 -0.01765
_diffrn_orient_matrix_UB_33 -0.04985
_diffrn_radiation_detector 'scintillation counter'
_diffrn_radiation_monochromator graphite
_diffrn_radiation_source 'Rigaku sealed tube'
_diffrn_radiation_type 'Mo K\a'
_diffrn_radiation_wavelength 0.7107
_diffrn_reflns_av_R_equivalents 0.017
_diffrn_reflns_limit_h_max 19
_diffrn_reflns_limit_h_min -19
_diffrn_reflns_limit_k_max 10
_diffrn_reflns_limit_k_min 0
_diffrn_reflns_limit_l_max 0
_diffrn_reflns_limit_l_min -21
_diffrn_reflns_number 4697
_diffrn_reflns_theta_full 25.00
_diffrn_reflns_theta_max 25.00
_diffrn_standards_decay_% 0.78
_diffrn_standards_interval_count 150
_diffrn_standards_number 3
_exptl_absorpt_coefficient_mu 0.076
_exptl_absorpt_correction_T_max 0.994
_exptl_absorpt_correction_T_min 0.920
_exptl_absorpt_correction_type psi-scan
_exptl_crystal_colour 'yellowish green'
_exptl_crystal_density_diffrn 1.206
_exptl_crystal_density_method 'not measured'
_exptl_crystal_description prismatic
_exptl_crystal_F_000 1000.00
_exptl_crystal_size_max 0.600
_exptl_crystal_size_mid 0.400
_exptl_crystal_size_min 0.200
_refine_diff_density_max 0.15
_refine_diff_density_min -0.14
_refine_ls_extinction_coef 0.0082(8)
_refine_ls_extinction_method 'Zachariasen(1967) type 2 Gaussian isotropic'
_refine_ls_goodness_of_fit_ref 1.312
_refine_ls_hydrogen_treatment refall
_refine_ls_matrix_type full
_refine_ls_number_parameters 449
_refine_ls_number_reflns 4696
_refine_ls_R_factor_all 0.0556
_refine_ls_R_factor_gt 0.0439
_refine_ls_shift/su_max 0.0004
_refine_ls_structure_factor_coef Fsqd
_refine_ls_weighting_details 'w = 1/[\s^2^(Fo^2^) + (0.04000(Max(Fo^2^,0) + 2Fc^2^)/3)^2^]'
_refine_ls_weighting_scheme calc
_refine_ls_wR_factor_gt 0.1093
_refine_ls_wR_factor_ref 0.1212
_reflns_number_gt 3272
_reflns_number_total 4696
_reflns_threshold_expression >2sigma(I)
_cod_data_source_file b410311d.txt
_cod_data_source_block 6
_cod_depositor_comments
;
The following automatic conversions were performed:
'_refine_ls_matrix_type' value 'Full' changed to 'full' according to
'/home/saulius/struct/CIF-dictionaries/cif_core.dic' dictionary named
'cif_core.dic' version 2.4.1 from 2010-06-29.

Automatic conversion script
Id: cif_fix_enum 1527 2010-12-29 10:47:43Z saulius 
;
_cod_original_cell_volume 2575.1(9)
_cod_original_formula_sum ' C30 H33 N3 O2'
_cod_database_code 7050019

loop_
_symmetry_equiv_pos_as_xyz
x,y,z
-x,1/2+y,1/2-z
-x,-y,-z
x,1/2-y,1/2+z

loop_
_atom_site_label
_atom_site_type_symbol
_atom_site_fract_x
_atom_site_fract_y
_atom_site_fract_z
_atom_site_U_iso_or_equiv
_atom_site_adp_type
_atom_site_occupancy
_atom_site_calc_flag
_atom_site_refinement_flags
_atom_site_disorder_assembly
_atom_site_disorder_group
O(1) O 0.14514(8) 0.1414(2) 0.84043(9) 0.0545(4) Uani 1.00 d . . .
O(2) O 0.39087(10) 0.5331(2) 0.7970(1) 0.0906(6) Uani 1.00 d . . .
N(1) N 0.04206(9) 0.3933(2) 0.86993(8) 0.0433(4) Uani 1.00 d . . .
N(2) N 0.01003(9) 0.6327(2) 0.83434(9) 0.0472(5) Uani 1.00 d . . .
N(3) N -0.3422(1) 0.4231(3) 0.9506(1) 0.0753(7) Uani 1.00 d . . .
C(1) C 0.2113(1) 0.2422(2) 0.8682(1) 0.0427(5) Uani 1.00 d . . .
C(2) C 0.2907(1) 0.1821(2) 0.8419(1) 0.0446(5) Uani 1.00 d . . .
C(3) C 0.3079(1) 0.0275(2) 0.8465(1) 0.0533(6) Uani 1.00 d . . .
C(4) C 0.3830(1) -0.0296(3) 0.8273(1) 0.0626(7) Uani 1.00 d . . .
C(5) C 0.4421(1) 0.0674(3) 0.8040(1) 0.0648(7) Uani 1.00 d . . .
C(6) C 0.4261(1) 0.2202(3) 0.7993(1) 0.0629(7) Uani 1.00 d . . .
C(7) C 0.3506(1) 0.2794(2) 0.8176(1) 0.0506(6) Uani 1.00 d . . .
C(8) C 0.3353(1) 0.4456(2) 0.8102(1) 0.0581(6) Uani 1.00 d . . .
C(9) C 0.2501(1) 0.5004(2) 0.8168(1) 0.0479(6) Uani 1.00 d . . .
C(10) C 0.2295(1) 0.6510(2) 0.7961(1) 0.0567(6) Uani 1.00 d . . .
C(11) C 0.1515(1) 0.7101(2) 0.7994(1) 0.0561(6) Uani 1.00 d . . .
C(12) C 0.0929(1) 0.6124(2) 0.8245(1) 0.0445(5) Uani 1.00 d . . .
C(13) C 0.1117(1) 0.4632(2) 0.8465(1) 0.0410(5) Uani 1.00 d . . .
C(14) C 0.1913(1) 0.4033(2) 0.84210(10) 0.0411(5) Uani 1.00 d . . .
C(15) C -0.0173(1) 0.4978(2) 0.8624(1) 0.0439(5) Uani 1.00 d . . .
C(16) C -0.1020(1) 0.4760(2) 0.8831(1) 0.0461(5) Uani 1.00 d . . .
C(17) C -0.1725(1) 0.5219(3) 0.8383(1) 0.0522(6) Uani 1.00 d . . .
C(18) C -0.2513(1) 0.5020(3) 0.8599(1) 0.0580(7) Uani 1.00 d . . .
C(19) C -0.2633(1) 0.4346(3) 0.9274(1) 0.0556(6) Uani 1.00 d . . .
C(20) C -0.1918(1) 0.3851(3) 0.9712(1) 0.0556(6) Uani 1.00 d . . .
C(21) C -0.1135(1) 0.4055(2) 0.9494(1) 0.0508(6) Uani 1.00 d . . .
C(22) C -0.4144(1) 0.4871(4) 0.9053(2) 0.086(1) Uani 1.00 d . . .
C(23) C -0.4218(2) 0.6561(5) 0.9128(3) 0.108(1) Uani 1.00 d . . .
C(24) C -0.3601(2) 0.3072(5) 1.0036(2) 0.092(1) Uani 1.00 d . . .
C(25) C -0.3783(3) 0.1555(6) 0.9704(3) 0.130(2) Uani 1.00 d . . .
C(26) C 0.2207(2) 0.2400(3) 0.9526(1) 0.0616(7) Uani 1.00 d . . .
C(27) C -0.0321(1) 0.7814(2) 0.8282(1) 0.0526(6) Uani 1.00 d . . .
C(28) C -0.0196(2) 0.8706(3) 0.8982(1) 0.0732(8) Uani 1.00 d . . .
C(29) C -0.0649(2) 1.0226(3) 0.8910(2) 0.091(1) Uani 1.00 d . . .
C(30) C -0.1589(3) 1.0047(5) 0.8817(2) 0.107(1) Uani 1.00 d . . .
H(1) H 0.098(1) 0.188(3) 0.852(1) 0.085(8) Uiso 1.00 calc . . .
H(2) H 0.267(1) -0.044(2) 0.864(1) 0.054(6) Uiso 1.00 calc . . .
H(3) H 0.393(1) -0.143(3) 0.830(1) 0.071(7) Uiso 1.00 calc . . .
H(4) H 0.495(1) 0.028(3) 0.791(1) 0.068(6) Uiso 1.00 calc . . .
H(5) H 0.464(1) 0.291(3) 0.782(1) 0.082(8) Uiso 1.00 calc . . .
H(6) H 0.273(1) 0.710(3) 0.778(1) 0.073(7) Uiso 1.00 calc . . .
H(7) H 0.139(1) 0.812(3) 0.784(1) 0.060(6) Uiso 1.00 calc . . .
H(8) H -0.168(1) 0.565(2) 0.792(1) 0.051(6) Uiso 1.00 calc . . .
H(9) H -0.296(1) 0.532(2) 0.826(1) 0.064(6) Uiso 1.00 calc . . .
H(10) H -0.197(1) 0.333(3) 1.019(1) 0.070(7) Uiso 1.00 calc . . .
H(11) H -0.063(1) 0.372(2) 0.982(1) 0.049(5) Uiso 1.00 calc . . .
H(12) H -0.412(2) 0.451(3) 0.850(2) 0.098(9) Uiso 1.00 calc . . .
H(13) H -0.463(2) 0.435(3) 0.920(1) 0.099(9) Uiso 1.00 calc . . .
H(14) H -0.475(2) 0.688(4) 0.884(2) 0.14(1) Uiso 1.00 calc . . .
H(15) H -0.428(2) 0.683(4) 0.969(2) 0.12(1) Uiso 1.00 calc . . .
H(16) H -0.371(2) 0.715(3) 0.899(2) 0.108(9) Uiso 1.00 calc . . .
H(17) H -0.312(2) 0.305(3) 1.043(2) 0.108(9) Uiso 1.00 calc . . .
H(18) H -0.409(2) 0.340(3) 1.028(1) 0.096(8) Uiso 1.00 calc . . .
H(19) H -0.437(2) 0.165(4) 0.932(2) 0.17(1) Uiso 1.00 calc . . .
H(20) H -0.397(2) 0.079(5) 1.003(2) 0.17(1) Uiso 1.00 calc . . .
H(21) H -0.342(3) 0.125(5) 0.937(3) 0.19(2) Uiso 1.00 calc . . .
H(22) H 0.267(2) 0.310(3) 0.974(2) 0.100(9) Uiso 1.00 calc . . .
H(23) H 0.170(1) 0.280(3) 0.970(1) 0.068(6) Uiso 1.00 calc . . .
H(24) H 0.230(1) 0.129(3) 0.970(1) 0.089(8) Uiso 1.00 calc . . .
H(25) H -0.007(1) 0.834(3) 0.788(1) 0.076(7) Uiso 1.00 calc . . .
H(26) H -0.089(1) 0.764(3) 0.808(1) 0.072(7) Uiso 1.00 calc . . .
H(27) H -0.043(1) 0.801(3) 0.936(1) 0.089(8) Uiso 1.00 calc . . .
H(28) H 0.038(2) 0.881(3) 0.916(2) 0.100(9) Uiso 1.00 calc . . .
H(29) H -0.052(2) 1.084(4) 0.843(2) 0.15(1) Uiso 1.00 calc . . .
H(30) H -0.043(2) 1.085(4) 0.936(2) 0.16(1) Uiso 1.00 calc . . .
H(31) H -0.189(2) 1.099(4) 0.877(2) 0.14(1) Uiso 1.00 calc . . .
H(32) H -0.148(2) 0.981(5) 0.937(2) 0.17(1) Uiso 1.00 calc . . .
H(33) H -0.198(2) 0.925(4) 0.879(2) 0.13(1) Uiso 1.00 calc . . .

loop_
_atom_site_aniso_label
_atom_site_aniso_U_11
_atom_site_aniso_U_22
_atom_site_aniso_U_33
_atom_site_aniso_U_12
_atom_site_aniso_U_13
_atom_site_aniso_U_23
O(1) 0.0370(7) 0.0419(7) 0.086(1) -0.0022(6) 0.0138(7) -0.0065(7)
O(2) 0.0558(10) 0.065(1) 0.157(2) -0.0148(8) 0.040(1) 0.009(1)
N(1) 0.0379(8) 0.0410(8) 0.0517(9) 0.0049(7) 0.0082(7) -0.0013(7)
N(2) 0.0452(9) 0.0398(9) 0.0559(10) 0.0076(7) 0.0028(7) -0.0011(8)
N(3) 0.0403(10) 0.107(2) 0.080(1) 0.005(1) 0.0145(9) 0.005(1)
C(1) 0.0361(9) 0.0406(10) 0.052(1) -0.0016(8) 0.0070(8) -0.0029(9)
C(2) 0.0371(9) 0.047(1) 0.050(1) 0.0015(8) 0.0035(8) -0.0054(9)
C(3) 0.042(1) 0.051(1) 0.067(1) 0.0043(9) 0.0070(10) -0.002(1)
C(4) 0.047(1) 0.056(1) 0.085(2) 0.011(1) 0.006(1) -0.011(1)
C(5) 0.039(1) 0.071(2) 0.085(2) 0.009(1) 0.012(1) -0.017(1)
C(6) 0.040(1) 0.071(2) 0.079(2) -0.004(1) 0.016(1) -0.011(1)
C(7) 0.0356(10) 0.054(1) 0.063(1) -0.0027(9) 0.0085(9) -0.008(1)
C(8) 0.045(1) 0.057(1) 0.075(1) -0.0076(10) 0.014(1) -0.001(1)
C(9) 0.044(1) 0.044(1) 0.058(1) -0.0069(8) 0.0110(9) -0.0038(9)
C(10) 0.053(1) 0.046(1) 0.073(1) -0.0099(10) 0.014(1) 0.003(1)
C(11) 0.059(1) 0.040(1) 0.069(1) -0.0012(10) 0.007(1) 0.005(1)
C(12) 0.045(1) 0.041(1) 0.047(1) 0.0033(8) 0.0014(8) -0.0012(8)
C(13) 0.0377(9) 0.0398(10) 0.046(1) 0.0000(8) 0.0059(8) -0.0014(8)
C(14) 0.0399(10) 0.0384(10) 0.0450(10) -0.0012(8) 0.0052(8) -0.0044(8)
C(15) 0.0425(10) 0.043(1) 0.046(1) 0.0032(8) 0.0040(8) -0.0030(9)
C(16) 0.0410(10) 0.045(1) 0.053(1) 0.0065(8) 0.0061(8) -0.0076(9)
C(17) 0.045(1) 0.064(1) 0.048(1) 0.0084(10) 0.0053(9) -0.003(1)
C(18) 0.040(1) 0.078(2) 0.055(1) 0.012(1) 0.0014(9) -0.006(1)
C(19) 0.044(1) 0.065(1) 0.059(1) 0.0044(10) 0.0101(9) -0.009(1)
C(20) 0.047(1) 0.064(1) 0.057(1) 0.0057(10) 0.0115(10) 0.001(1)
C(21) 0.042(1) 0.052(1) 0.058(1) 0.0100(9) 0.0025(9) -0.0013(10)
C(22) 0.039(1) 0.124(3) 0.095(2) 0.003(1) 0.008(1) 0.001(2)
C(23) 0.062(2) 0.135(3) 0.128(3) 0.033(2) 0.015(2) 0.003(3)
C(24) 0.054(2) 0.154(3) 0.068(2) -0.011(2) 0.017(1) 0.008(2)
C(25) 0.129(4) 0.122(4) 0.134(4) -0.024(3) -0.001(3) 0.031(3)
C(26) 0.069(2) 0.064(1) 0.053(1) 0.021(1) 0.015(1) 0.007(1)
C(27) 0.056(1) 0.043(1) 0.057(1) 0.0117(10) -0.001(1) 0.000(1)
C(28) 0.093(2) 0.056(1) 0.066(2) 0.021(1) -0.012(1) -0.012(1)
C(29) 0.120(3) 0.061(2) 0.090(2) 0.032(2) -0.007(2) -0.019(2)
C(30) 0.117(3) 0.094(3) 0.118(3) 0.048(2) 0.046(2) 0.022(2)

loop_
_atom_type_symbol
_atom_type_description
_atom_type_scat_dispersion_real
_atom_type_scat_dispersion_imag
_atom_type_scat_source
C C 0.0033 0.0002 'International Tables Vol C Tables 4.2.6.8 and 6.1.1.1'
H H 0.0000 0.0000 'International Tables Vol C Table 6.1.1.2'
N N 0.0061 0.0033 'International Tables Vol C Tables 4.2.6.8 and 6.1.1.1'
O O 0.0106 0.0060 'International Tables Vol C Tables 4.2.6.8 and 6.1.1.1'

loop_
_geom_angle_atom_site_label_1
_geom_angle_atom_site_label_2
_geom_angle_atom_site_label_3
_geom_angle
_geom_angle_site_symmetry_1
_geom_angle_site_symmetry_2
_geom_angle_site_symmetry_3
_geom_angle_publ_flag
C(13) N(1) C(15) 105.1(2) 1_555 1_555 1_555 yes
C(12) N(2) C(15) 106.8(1) 1_555 1_555 1_555 yes
C(12) N(2) C(27) 123.4(2) 1_555 1_555 1_555 yes
C(15) N(2) C(27) 128.9(2) 1_555 1_555 1_555 yes
C(19) N(3) C(22) 119.9(2) 1_555 1_555 1_555 yes
C(19) N(3) C(24) 120.5(2) 1_555 1_555 1_555 yes
C(22) N(3) C(24) 116.3(2) 1_555 1_555 1_555 yes
O(1) C(1) C(2) 107.1(1) 1_555 1_555 1_555 yes
O(1) C(1) C(14) 109.8(1) 1_555 1_555 1_555 yes
O(1) C(1) C(26) 109.7(2) 1_555 1_555 1_555 yes
C(2) C(1) C(14) 112.7(1) 1_555 1_555 1_555 yes
C(2) C(1) C(26) 108.6(2) 1_555 1_555 1_555 yes
C(14) C(1) C(26) 108.8(2) 1_555 1_555 1_555 yes
C(1) C(2) C(3) 119.7(2) 1_555 1_555 1_555 yes
C(1) C(2) C(7) 121.6(2) 1_555 1_555 1_555 yes
C(3) C(2) C(7) 118.6(2) 1_555 1_555 1_555 yes
C(2) C(3) C(4) 120.8(2) 1_555 1_555 1_555 yes
C(3) C(4) C(5) 120.3(2) 1_555 1_555 1_555 yes
C(4) C(5) C(6) 119.6(2) 1_555 1_555 1_555 yes
C(5) C(6) C(7) 120.9(2) 1_555 1_555 1_555 yes
C(2) C(7) C(6) 119.8(2) 1_555 1_555 1_555 yes
C(2) C(7) C(8) 121.2(2) 1_555 1_555 1_555 yes
C(6) C(7) C(8) 119.0(2) 1_555 1_555 1_555 yes
O(2) C(8) C(7) 121.3(2) 1_555 1_555 1_555 yes
O(2) C(8) C(9) 121.3(2) 1_555 1_555 1_555 yes
C(7) C(8) C(9) 117.4(2) 1_555 1_555 1_555 yes
C(8) C(9) C(10) 118.7(2) 1_555 1_555 1_555 yes
C(8) C(9) C(14) 120.1(2) 1_555 1_555 1_555 yes
C(10) C(9) C(14) 121.2(2) 1_555 1_555 1_555 yes
C(9) C(10) C(11) 122.4(2) 1_555 1_555 1_555 yes
C(10) C(11) C(12) 116.2(2) 1_555 1_555 1_555 yes
N(2) C(12) C(11) 131.7(2) 1_555 1_555 1_555 yes
N(2) C(12) C(13) 105.5(2) 1_555 1_555 1_555 yes
C(11) C(12) C(13) 122.8(2) 1_555 1_555 1_555 yes
N(1) C(13) C(12) 110.3(2) 1_555 1_555 1_555 yes
N(1) C(13) C(14) 129.0(2) 1_555 1_555 1_555 yes
C(12) C(13) C(14) 120.7(2) 1_555 1_555 1_555 yes
C(1) C(14) C(9) 123.2(2) 1_555 1_555 1_555 yes
C(1) C(14) C(13) 120.0(2) 1_555 1_555 1_555 yes
C(9) C(14) C(13) 116.8(2) 1_555 1_555 1_555 yes
N(1) C(15) N(2) 112.2(2) 1_555 1_555 1_555 yes
N(1) C(15) C(16) 124.4(2) 1_555 1_555 1_555 yes
N(2) C(15) C(16) 123.3(2) 1_555 1_555 1_555 yes
C(15) C(16) C(17) 122.4(2) 1_555 1_555 1_555 yes
C(15) C(16) C(21) 119.8(2) 1_555 1_555 1_555 yes
C(17) C(16) C(21) 117.8(2) 1_555 1_555 1_555 yes
C(16) C(17) C(18) 121.1(2) 1_555 1_555 1_555 yes
C(17) C(18) C(19) 121.5(2) 1_555 1_555 1_555 yes
N(3) C(19) C(18) 121.2(2) 1_555 1_555 1_555 yes
N(3) C(19) C(20) 121.9(2) 1_555 1_555 1_555 yes
C(18) C(19) C(20) 116.9(2) 1_555 1_555 1_555 yes
C(19) C(20) C(21) 121.3(2) 1_555 1_555 1_555 yes
C(16) C(21) C(20) 121.4(2) 1_555 1_555 1_555 yes
N(3) C(22) C(23) 113.3(3) 1_555 1_555 1_555 yes
N(3) C(24) C(25) 113.8(3) 1_555 1_555 1_555 yes
N(2) C(27) C(28) 112.4(2) 1_555 1_555 1_555 yes
C(27) C(28) C(29) 111.5(2) 1_555 1_555 1_555 yes
C(28) C(29) C(30) 112.5(3) 1_555 1_555 1_555 yes

loop_
_geom_bond_atom_site_label_1
_geom_bond_atom_site_label_2
_geom_bond_distance
_geom_bond_site_symmetry_1
_geom_bond_site_symmetry_2
_geom_bond_publ_flag
O(1) C(1) 1.438(2) 1_555 1_555 yes
O(2) C(8) 1.224(2) 1_555 1_555 yes
N(1) C(13) 1.388(2) 1_555 1_555 yes
N(1) C(15) 1.324(2) 1_555 1_555 yes
N(2) C(12) 1.380(2) 1_555 1_555 yes
N(2) C(15) 1.383(2) 1_555 1_555 yes
N(2) C(27) 1.472(2) 1_555 1_555 yes
N(3) C(19) 1.387(3) 1_555 1_555 yes
N(3) C(22) 1.467(3) 1_555 1_555 yes
N(3) C(24) 1.456(4) 1_555 1_555 yes
C(1) C(2) 1.510(2) 1_555 1_555 yes
C(1) C(14) 1.518(3) 1_555 1_555 yes
C(1) C(26) 1.532(3) 1_555 1_555 yes
C(2) C(3) 1.388(3) 1_555 1_555 yes
C(2) C(7) 1.398(3) 1_555 1_555 yes
C(3) C(4) 1.389(3) 1_555 1_555 yes
C(4) C(5) 1.380(3) 1_555 1_555 yes
C(5) C(6) 1.369(3) 1_555 1_555 yes
C(6) C(7) 1.398(3) 1_555 1_555 yes
C(7) C(8) 1.485(3) 1_555 1_555 yes
C(8) C(9) 1.475(3) 1_555 1_555 yes
C(9) C(10) 1.408(3) 1_555 1_555 yes
C(9) C(14) 1.390(2) 1_555 1_555 yes
C(10) C(11) 1.370(3) 1_555 1_555 yes
C(11) C(12) 1.389(3) 1_555 1_555 yes
C(12) C(13) 1.396(3) 1_555 1_555 yes
C(13) C(14) 1.398(2) 1_555 1_555 yes
C(15) C(16) 1.469(2) 1_555 1_555 yes
C(16) C(17) 1.388(3) 1_555 1_555 yes
C(16) C(21) 1.389(3) 1_555 1_555 yes
C(17) C(18) 1.382(3) 1_555 1_555 yes
C(18) C(19) 1.400(3) 1_555 1_555 yes
C(19) C(20) 1.401(3) 1_555 1_555 yes
C(20) C(21) 1.376(3) 1_555 1_555 yes
C(22) C(23) 1.499(5) 1_555 1_555 yes
C(24) C(25) 1.482(6) 1_555 1_555 yes
C(27) C(28) 1.495(3) 1_555 1_555 yes
C(28) C(29) 1.523(3) 1_555 1_555 yes
C(29) C(30) 1.516(6) 1_555 1_555 yes
